data_4105499
loop_
_publ_author_name
'Michael J. Katz'
'Daniel B. Leznoff'

_publ_contact_author_address
; 
Daniel B. Leznoff
Department of Chemistry
Simon Fraser University
Burnaby, British Columbia
CANADA   V5A 1S6
;
_publ_contact_author_email dleznoff@sfu.ca
_publ_contact_author_fax 1-778-782-3765
_publ_contact_author_name 'Daniel B. Leznoff'
_publ_contact_author_phone 1-778-782-4887
_publ_section_title
;
 Highly Birefringent Cyanoaurate Coordination Polymers: The Effect of
 Polarizable C-X Bonds (X = Cl, Br)
;
_journal_name_full 'Journal of the American Chemical Society'
_journal_page_first 18435
_journal_page_last 18444
_journal_paper_doi 10.1021/ja907519c
_journal_volume 131
_journal_year 2009
_chemical_formula_moiety 'C19 H10 Au2 Cl1 N7 Pb1'
_chemical_formula_sum 'C19 H10 Au2 Cl N7 Pb'
_chemical_formula_weight 972.92
_space_group_IT_number 14
_symmetry_cell_setting monoclinic
_symmetry_space_group_name_Hall '-P 2yab'
_symmetry_space_group_name_H-M 'P 1 21/a 1'
_atom_sites_solution_hydrogens geom
_atom_sites_solution_primary direct
_atom_sites_solution_secondary difmap
_cell_angle_alpha 90
_cell_angle_beta 109.945(4)
_cell_angle_gamma 90
_cell_formula_units_Z 4
_cell_length_a 7.873(3)
_cell_length_b 26.978(10)
_cell_length_c 10.642(4)
_cell_measurement_reflns_used 9944
_cell_measurement_temperature 293
_cell_measurement_theta_max 28.503
_cell_measurement_theta_min 1.510
_cell_volume 2124.8(14)
_computing_cell_refinement ' Bruker SMART APEX II'
_computing_data_collection ' Bruker SMART APEX II'
_computing_data_reduction ' Bruker SMART APEX II'
_computing_molecular_graphics ORTEP/PovRay
_computing_publication_material 'CRYSTALS (Betteridge et al., 2003)'
_computing_structure_refinement 'CRYSTALS (Betteridge et al., 2003)'
_computing_structure_solution ' SIR92 (Altomare et al, 1994)'
_diffrn_ambient_temperature 293
_diffrn_measured_fraction_theta_full 0.988
_diffrn_measured_fraction_theta_max 0.946
_diffrn_measurement_device_type 'Bruker SMART APEX-II CCD'
_diffrn_measurement_method '\w and \f scans'
_diffrn_radiation_monochromator graphite
_diffrn_radiation_source 'sealed tube'
_diffrn_radiation_type 'Mo K\a'
_diffrn_radiation_wavelength 0.71073
_diffrn_reflns_av_R_equivalents 0.000
_diffrn_reflns_limit_h_max 9
_diffrn_reflns_limit_h_min -10
_diffrn_reflns_limit_k_max 35
_diffrn_reflns_limit_k_min 0
_diffrn_reflns_limit_l_max 14
_diffrn_reflns_limit_l_min 0
_diffrn_reflns_number 5281
_diffrn_reflns_theta_full 26.508
_diffrn_reflns_theta_max 28.503
_diffrn_reflns_theta_min 1.510
_exptl_absorpt_coefficient_mu 21.827
_exptl_absorpt_correction_T_max 0.746
_exptl_absorpt_correction_T_min 0.207
_exptl_absorpt_correction_type multi-scan
_exptl_crystal_colour yellow
_exptl_crystal_density_diffrn 3.041
_exptl_crystal_description plate
_exptl_crystal_F_000 1720
_exptl_crystal_size_max 0.40
_exptl_crystal_size_mid 0.34
_exptl_crystal_size_min 0.09
_refine_diff_density_max 3.64
_refine_diff_density_min -3.41
_refine_ls_extinction_method none
_refine_ls_goodness_of_fit_ref 3.5050
_refine_ls_hydrogen_treatment constr
_refine_ls_matrix_type full
_refine_ls_number_parameters 143
_refine_ls_number_reflns 3743
_refine_ls_number_restraints 0
_refine_ls_R_factor_all 0.1053
_refine_ls_R_factor_gt 0.0747
_refine_ls_shift/su_max 0.000408
_refine_ls_structure_factor_coef F
_refine_ls_weighting_details
;
 Method= Modified Sheldrick 
 w=1/[\s^2^(F^2^) + ( 0.01P)^2^] 
 ,where P=(max(Fo^2^,0) + 2Fc^2^)/3 
;
_refine_ls_weighting_scheme calc
_refine_ls_wR_factor_all 0.5973
_refine_ls_wR_factor_gt 0.0822
_refine_ls_wR_factor_ref 0.0819
_reflns_limit_h_max 9
_reflns_limit_h_min -10
_reflns_limit_k_max 35
_reflns_limit_k_min 0
_reflns_limit_l_max 14
_reflns_limit_l_min 0
_reflns_number_gt 3910
_reflns_number_total 5158
_reflns_threshold_expression I>2.0\s(I)
_oxford_diffrn_Wilson_B_factor 2.79
_oxford_diffrn_Wilson_scale 39.00
_oxford_refine_ls_r_factor_ref 0.0721
_oxford_refine_ls_scale 0.1736(5)
_oxford_reflns_number_all 5158
_oxford_reflns_threshold_expression_ref I>2.5\s(I)
_cod_data_source_file ja907519c_si_001_2.cif
_cod_data_source_block Pb(ClTerpy)[Au(CN)2]2
_cod_original_cell_volume 2124.7(14)
_cod_original_sg_symbol_H-M 'P 1 21/a 1 '
_cod_original_formula_sum 'C19 H10 Au2 Cl1 N7 Pb1'
_cod_database_code 4105499

loop_
_symmetry_equiv_pos_as_xyz
x,y,z
-x,-y,-z
-x+1/2,y+1/2,-z
x+1/2,-y+1/2,z

loop_
_atom_site_label
_atom_site_type_symbol
_atom_site_fract_x
_atom_site_fract_y
_atom_site_fract_z
_atom_site_U_iso_or_equiv
_atom_site_occupancy
_atom_site_adp_type
_atom_site_refinement_flags_posn
Pb1 Pb 0.88183(9) 0.39667(3) 0.38547(9) 0.0336 1.0000 Uani .
Au1 Au 0.37044(11) 0.37633(3) -0.08330(10) 0.0434 1.0000 Uani .
Au2 Au 0.09140(11) 0.45026(3) -0.04358(10) 0.0410 1.0000 Uani .
Cl1 Cl 0.7270(11) 0.2682(3) 0.9089(8) 0.0809 1.0000 Uani .
N3 N 0.769(2) 0.4504(6) 0.5451(18) 0.035(4) 1.0000 Uiso .
N4 N 0.7740(19) 0.3496(6) 0.5570(18) 0.033(4) 1.0000 Uiso .
N5 N 0.852(2) 0.3020(6) 0.3593(18) 0.035(4) 1.0000 Uiso .
N11 N 0.576(2) 0.3857(7) 0.222(2) 0.046(5) 1.0000 Uiso .
N12 N 0.188(3) 0.3697(8) -0.391(2) 0.061(6) 1.0000 Uiso .
N21 N 0.203(2) 0.5138(7) -0.242(2) 0.053(5) 1.0000 Uiso .
N22 N -0.007(3) 0.3823(8) 0.155(2) 0.065(6) 1.0000 Uiso .
C11 C 0.503(3) 0.3808(8) 0.110(2) 0.038(5) 1.0000 Uiso .
C12 C 0.255(3) 0.3712(8) -0.280(3) 0.044(5) 1.0000 Uiso .
C21 C 0.156(2) 0.4910(7) -0.175(2) 0.037(5) 1.0000 Uiso .
C22 C 0.032(3) 0.4074(8) 0.088(2) 0.041(5) 1.0000 Uiso .
C31 C 0.756(3) 0.4994(8) 0.533(2) 0.046(5) 1.0000 Uiso .
C32 C 0.692(3) 0.5294(9) 0.613(3) 0.049(6) 1.0000 Uiso .
C33 C 0.645(3) 0.5069(8) 0.713(2) 0.043(5) 1.0000 Uiso .
C34 C 0.658(3) 0.4575(9) 0.726(3) 0.052(6) 1.0000 Uiso .
C35 C 0.726(2) 0.4288(7) 0.647(2) 0.037(5) 1.0000 Uiso .
C41 C 0.744(2) 0.3747(7) 0.660(2) 0.030(4) 1.0000 Uiso .
C42 C 0.730(3) 0.3506(8) 0.765(3) 0.047(6) 1.0000 Uiso .
C43 C 0.744(3) 0.3002(9) 0.774(3) 0.048(6) 1.0000 Uiso .
C44 C 0.777(3) 0.2744(8) 0.672(2) 0.048(6) 1.0000 Uiso .
C45 C 0.790(2) 0.3001(7) 0.563(2) 0.034(5) 1.0000 Uiso .
C51 C 0.819(2) 0.2738(7) 0.449(2) 0.034(5) 1.0000 Uiso .
C52 C 0.818(2) 0.2224(7) 0.445(2) 0.036(5) 1.0000 Uiso .
C53 C 0.843(3) 0.2002(9) 0.334(2) 0.049(6) 1.0000 Uiso .
C54 C 0.869(3) 0.2297(8) 0.240(3) 0.048(6) 1.0000 Uiso .
C55 C 0.867(3) 0.2807(9) 0.246(3) 0.053(6) 1.0000 Uiso .
H311 H 0.8097 0.5147 0.4777 0.08(3) 1.0000 Uiso R
H321 H 0.6708 0.5628 0.5919 0.09(3) 1.0000 Uiso R
H331 H 0.6059 0.5260 0.7702 0.07(3) 1.0000 Uiso R
H341 H 0.6259 0.4416 0.7920 0.09(3) 1.0000 Uiso R
H421 H 0.7080 0.3686 0.8325 0.07(3) 1.0000 Uiso R
H441 H 0.7960 0.2404 0.6779 0.10(3) 1.0000 Uiso R
H521 H 0.8047 0.2036 0.5146 0.07(3) 1.0000 Uiso R
H531 H 0.8400 0.1659 0.3241 0.08(3) 1.0000 Uiso R
H541 H 0.8952 0.2140 0.1705 0.09(3) 1.0000 Uiso R
H551 H 0.8665 0.2987 0.1713 0.11(3) 1.0000 Uiso R

loop_
_atom_site_aniso_label
_atom_site_aniso_U_11
_atom_site_aniso_U_22
_atom_site_aniso_U_33
_atom_site_aniso_U_23
_atom_site_aniso_U_13
_atom_site_aniso_U_12
Pb1 0.0370(4) 0.0299(4) 0.0343(5) 0.0021(4) 0.0127(4) -0.0009(3)
Au1 0.0417(5) 0.0429(5) 0.0427(7) -0.0023(4) 0.0107(4) 0.0038(4)
Au2 0.0441(5) 0.0370(5) 0.0463(7) 0.0060(4) 0.0210(4) 0.0032(3)
Cl1 0.132(6) 0.071(5) 0.053(5) 0.019(4) 0.049(5) 0.008(4)

loop_
_atom_type_symbol
_atom_type_scat_dispersion_real
_atom_type_scat_dispersion_imag
_atom_type_scat_Cromer_Mann_a1
_atom_type_scat_Cromer_Mann_b1
_atom_type_scat_Cromer_Mann_a2
_atom_type_scat_Cromer_Mann_b2
_atom_type_scat_Cromer_Mann_a3
_atom_type_scat_Cromer_Mann_b3
_atom_type_scat_Cromer_Mann_a4
_atom_type_scat_Cromer_Mann_b4
_atom_type_scat_Cromer_Mann_c
_atom_type_scat_source
C 0.0033 0.0016 2.3100 20.8439 1.0200 10.2075 1.5886 0.5687 0.8650 51.6512 0.2156 'International Tables Vol C 4.2.6.8 and 6.1.1.4'
H 0.0000 0.0000 0.4930 10.5109 0.3229 26.1257 0.1402 3.1424 0.0408 57.7998 0.0030 'International Tables Vol C 4.2.6.8 and 6.1.1.4'
N 0.0061 0.0033 12.2126 0.0057 3.1322 9.8933 2.0125 28.9975 1.1663 0.5826 -11.5290 'International Tables Vol C 4.2.6.8 and 6.1.1.4'
O 0.0106 0.0060 3.0485 13.2771 2.2868 5.7011 1.5463 0.3239 0.8670 32.9089 0.2508 'International Tables Vol C 4.2.6.8 and 6.1.1.4'
Br -0.2901 2.4595 17.1789 2.1723 5.2358 16.5796 5.6377 0.2609 3.9851 41.4328 2.9557 'International Tables Vol C 4.2.6.8 and 6.1.1.4'
Au -2.0133 8.8022 16.8819 0.4611 18.5913 8.6216 25.5582 1.4826 5.8600 36.3956 12.0658 'International Tables Vol C 4.2.6.8 and 6.1.1.4'
Pb -3.3944 10.1111 31.0617 0.6902 13.0637 2.3576 18.4420 8.6180 5.9696 47.2579 13.4118 'International Tables Vol C 4.2.6.8 and 6.1.1.4'

loop_
_geom_angle_atom_site_label_1
_geom_angle_site_symmetry_1
_geom_angle_atom_site_label_2
_geom_angle_atom_site_label_3
_geom_angle_site_symmetry_3
_geom_angle
_geom_angle_publ_flag
N21 2_665 Pb1 N12 1_656 130.6(6) yes
N21 2_665 Pb1 N22 1_655 74.9(6) yes
N12 1_656 Pb1 N22 1_655 105.1(6) yes
N21 2_665 Pb1 N3 . 78.8(5) yes
N12 1_656 Pb1 N3 . 88.6(6) yes
N22 1_655 Pb1 N3 . 153.4(6) yes
N21 2_665 Pb1 N4 . 136.7(5) yes
N12 1_656 Pb1 N4 . 70.9(5) yes
N22 1_655 Pb1 N4 . 142.8(6) yes
N3 . Pb1 N4 . 63.1(5) yes
N21 2_665 Pb1 N5 . 142.9(6) yes
N12 1_656 Pb1 N5 . 81.8(6) yes
N22 1_655 Pb1 N5 . 79.6(6) yes
N3 . Pb1 N5 . 125.6(5) yes
N4 . Pb1 N5 . 63.2(5) yes
N21 2_665 Pb1 N11 . 74.0(6) yes
N12 1_656 Pb1 N11 . 155.1(6) yes
N22 1_655 Pb1 N11 . 83.6(6) yes
N3 . Pb1 N11 . 93.4(5) yes
N4 . Pb1 N11 . 87.9(6) yes
N5 . Pb1 N11 . 76.8(5) yes
Au2 . Au1 C11 . 88.0(6) yes
Au2 . Au1 C12 . 95.6(6) yes
C11 . Au1 C12 . 175.7(8) yes
Au1 . Au2 Au2 2_565 162.14(5) yes
Au1 . Au2 C21 . 84.1(5) yes
Au2 2_565 Au2 C21 . 89.4(6) yes
Au1 . Au2 C22 . 94.0(6) yes
Au2 2_565 Au2 C22 . 92.6(6) yes
C21 . Au2 C22 . 178.0(8) yes
Pb1 . N3 C31 . 121.4(14) yes
Pb1 . N3 C35 . 120.6(13) yes
C31 . N3 C35 . 118.0(18) yes
Pb1 . N4 C41 . 120.4(12) yes
Pb1 . N4 C45 . 118.3(12) yes
C41 . N4 C45 . 119.3(17) yes
Pb1 . N5 C51 . 122.2(14) yes
Pb1 . N5 C55 . 118.4(14) yes
C51 . N5 C55 . 119.4(18) yes
Pb1 . N11 C11 . 141.2(15) yes
Pb1 1_454 N12 C12 . 146.8(18) yes
Pb1 2_665 N21 C21 . 139.6(17) yes
Pb1 1_455 N22 C22 . 134.1(19) yes
Au1 . C11 N11 . 176.6(19) yes
Au1 . C12 N12 . 178(2) yes
Au2 . C21 N21 . 175(2) yes
Au2 . C22 N22 . 176(2) yes
N3 . C31 C32 . 123(2) yes
N3 . C31 H311 . 117.8 no
C32 . C31 H311 . 118.0 no
C31 . C32 C33 . 118(2) yes
C31 . C32 H321 . 119.1 no
C33 . C32 H321 . 122.8 no
C32 . C33 C34 . 119(2) yes
C32 . C33 H331 . 119.9 no
C34 . C33 H331 . 120.8 no
C33 . C34 C35 . 122(2) yes
C33 . C34 H341 . 120.6 no
C35 . C34 H341 . 117.7 no
C34 . C35 N3 . 119.7(19) yes
C34 . C35 C41 . 123.2(20) yes
N3 . C35 C41 . 117.0(17) yes
C35 . C41 N4 . 116.9(17) yes
C35 . C41 C42 . 122.0(19) yes
N4 . C41 C42 . 121.1(19) yes
C41 . C42 C43 . 121(2) yes
C41 . C42 H421 . 118.9 no
C43 . C42 H421 . 120.2 no
Cl1 . C43 C42 . 121.9(19) yes
Cl1 . C43 C44 . 119.3(18) yes
C42 . C43 C44 . 119(2) yes
C43 . C44 C45 . 119(2) yes
C43 . C44 H441 . 121.0 no
C45 . C44 H441 . 119.6 no
C44 . C45 N4 . 120.5(19) yes
C44 . C45 C51 . 121.4(19) yes
N4 . C45 C51 . 118.0(18) yes
C45 . C51 N5 . 116.0(17) yes
C45 . C51 C52 . 119.8(19) yes
N5 . C51 C52 . 124.1(20) yes
C51 . C52 C53 . 117(2) yes
C51 . C52 H521 . 121.5 no
C53 . C52 H521 . 121.7 no
C52 . C53 C54 . 119(2) yes
C52 . C53 H531 . 121.3 no
C54 . C53 H531 . 120.1 no
C53 . C54 C55 . 123(2) yes
C53 . C54 H541 . 116.7 no
C55 . C54 H541 . 120.3 no
N5 . C55 C54 . 118(2) yes
N5 . C55 H551 . 123.6 no
C54 . C55 H551 . 118.6 no

loop_
_geom_bond_atom_site_label_1
_geom_bond_atom_site_label_2
_geom_bond_site_symmetry_2
_geom_bond_distance
_geom_bond_publ_flag
Pb1 N21 2_665 2.81(2) yes
Pb1 N12 1_656 2.85(2) yes
Pb1 N22 1_655 2.90(2) yes
Pb1 N3 . 2.610(16) yes
Pb1 N4 . 2.592(16) yes
Pb1 N5 . 2.572(16) yes
Pb1 N11 . 2.461(18) yes
Au1 Au2 . 3.1011(14) yes
Au1 C11 . 1.97(2) yes
Au1 C12 . 1.98(3) yes
Au2 Au2 2_565 3.3232(19) yes
Au2 C21 . 1.98(2) yes
Au2 C22 . 1.99(2) yes
Cl1 C43 . 1.72(2) yes
N3 C31 . 1.33(3) yes
N3 C35 . 1.37(3) yes
N4 C41 . 1.37(2) yes
N4 C45 . 1.34(2) yes
N5 C51 . 1.31(2) yes
N5 C55 . 1.38(3) yes
N11 C11 . 1.14(3) yes
N12 C12 . 1.12(3) yes
N21 C21 . 1.10(2) yes
N22 C22 . 1.10(3) yes
C31 C32 . 1.39(3) yes
C31 H311 . 0.930 no
C32 C33 . 1.38(3) yes
C32 H321 . 0.931 no
C33 C34 . 1.34(3) yes
C33 H331 . 0.930 no
C34 C35 . 1.38(3) yes
C34 H341 . 0.930 no
C35 C41 . 1.47(3) yes
C41 C42 . 1.33(3) yes
C42 C43 . 1.36(3) yes
C42 H421 . 0.931 no
C43 C44 . 1.38(3) yes
C44 C45 . 1.38(3) yes
C44 H441 . 0.930 no
C45 C51 . 1.49(3) yes
C51 C52 . 1.39(3) yes
C52 C53 . 1.39(3) yes
C52 H521 . 0.931 no
C53 C54 . 1.36(3) yes
C53 H531 . 0.931 no
C54 C55 . 1.38(3) yes
C54 H541 . 0.931 no
C55 H551 . 0.930 no

loop_
_geom_hbond_atom_site_label_D
_geom_hbond_atom_site_label_H
_geom_hbond_atom_site_label_A
_geom_hbond_site_symmetry_A
_geom_hbond_angle_DHA
_geom_hbond_distance_DH
_geom_hbond_distance_HA
_geom_hbond_distance_DA
_geom_hbond_publ_flag
C31 H311 N21 2_665 127 0.93 2.59 3.24(3) yes
C52 H521 N12 4_556 154 0.93 2.53 3.39(3) yes
C55 H551 N22 1_655 130 0.93 2.49 3.18(3) yes

loop_
_oxford_twin_element_scale_factors
0.9966(9)
0.0034(9)
